data_7230461
loop_
_publ_author_name
'Du, Xue-Dong'
'Zheng, Weiwei'
'Yi, Xiao-Hong'
'Zhao, Jiong-Peng'
'Wang, Peng'
'Wang, Chong-Chen'

_publ_section_title
;
 General strategy for lanthanide coordination polymers constructed from
 1,1&#x2032;-ferrocenedicarboxylic acid under hydrothermal conditions
;
_journal_issue 18
_journal_name_full CrystEngComm
_journal_page_first 2608
_journal_paper_doi 10.1039/C8CE00233A
_journal_volume 20
_journal_year 2018
_chemical_formula_moiety '0.5(C80 H80 Dy4 Fe6 O32), 0.5(H4 O2)'
_chemical_formula_sum 'C40 H42 Dy2 Fe3 O17'
_chemical_formula_weight 1287.28
_space_group_crystal_system monoclinic
_space_group_IT_number 13
_space_group_name_Hall '-P 2yac'
_space_group_name_H-M_alt 'P 1 2/n 1'
_symmetry_space_group_name_Hall '-P 2yac'
_symmetry_space_group_name_H-M 'P 1 2/n 1'
_atom_sites_solution_hydrogens mixed
_audit_creation_date 2018-03-17
_audit_creation_method
;
Olex2 1.2-beta
(compiled 2016.11.30 svn.r3356 for OlexSys, GUI svn.r5269)
;
_audit_update_record
;
2018-03-27 deposited with the CCDC.
2018-04-10 downloaded from the CCDC.
;
_cell_angle_alpha 90
_cell_angle_beta 90.8090(10)
_cell_angle_gamma 90
_cell_formula_units_Z 2
_cell_length_a 11.2407(9)
_cell_length_b 10.3184(8)
_cell_length_c 17.3146(15)
_cell_measurement_reflns_used 2522
_cell_measurement_temperature 298(2)
_cell_measurement_theta_max 24.68
_cell_measurement_theta_min 2.298
_cell_volume 2008.1(3)
_computing_cell_refinement 'Bruker SMART'
_computing_data_collection 'Bruker SMART'
_computing_data_reduction 'Bruker SMART'
_computing_molecular_graphics 'Olex2 (Dolomanov et al., 2009)'
_computing_publication_material 'Olex2 (Dolomanov et al., 2009)'
_computing_structure_refinement 'ShelXL (Sheldrick, 2015)'
_computing_structure_solution 'SHELXS-97 (Sheldrick, 1990)'
_diffrn_ambient_temperature 298.15
_diffrn_measured_fraction_theta_full 0.992
_diffrn_measured_fraction_theta_max 0.974
_diffrn_measurement_device_type 'CCD area detector'
_diffrn_measurement_method 'phi and omega scans'
_diffrn_radiation_type MoK\a
_diffrn_radiation_wavelength 0.71073
_diffrn_reflns_av_R_equivalents 0.1025
_diffrn_reflns_av_unetI/netI 0.1223
_diffrn_reflns_Laue_measured_fraction_full 0.992
_diffrn_reflns_Laue_measured_fraction_max 0.974
_diffrn_reflns_limit_h_max 14
_diffrn_reflns_limit_h_min -14
_diffrn_reflns_limit_k_max 13
_diffrn_reflns_limit_k_min -11
_diffrn_reflns_limit_l_max 23
_diffrn_reflns_limit_l_min -19
_diffrn_reflns_number 12349
_diffrn_reflns_point_group_measured_fraction_full 0.992
_diffrn_reflns_point_group_measured_fraction_max 0.974
_diffrn_reflns_theta_full 25.242
_diffrn_reflns_theta_max 28.509
_diffrn_reflns_theta_min 2.174
_exptl_absorpt_coefficient_mu 4.812
_exptl_absorpt_correction_T_max 0.5961
_exptl_absorpt_correction_T_min 0.3794
_exptl_absorpt_correction_type multi-scan
_exptl_absorpt_process_details sadabs
_exptl_crystal_colour red
_exptl_crystal_colour_primary red
_exptl_crystal_density_diffrn 2.129
_exptl_crystal_density_method 'not measured'
_exptl_crystal_description block
_exptl_crystal_F_000 1256
_exptl_crystal_size_max 0.25
_exptl_crystal_size_mid 0.16
_exptl_crystal_size_min 0.12
_refine_diff_density_max 2.062
_refine_diff_density_min -1.302
_refine_diff_density_rms 0.246
_refine_ls_extinction_method none
_refine_ls_goodness_of_fit_ref 1.025
_refine_ls_hydrogen_treatment mixed
_refine_ls_matrix_type full
_refine_ls_number_parameters 307
_refine_ls_number_reflns 4963
_refine_ls_number_restraints 54
_refine_ls_restrained_S_all 1.279
_refine_ls_R_factor_all 0.1094
_refine_ls_R_factor_gt 0.0569
_refine_ls_shift/su_max 0.000
_refine_ls_shift/su_mean 0.000
_refine_ls_structure_factor_coef Fsqd
_refine_ls_weighting_details 'w=1/[\s^2^(Fo^2^)+(0.0534P)^2^+3.1612P] where P=(Fo^2^+2Fc^2^)/3'
_refine_ls_weighting_scheme calc
_refine_ls_wR_factor_gt 0.1181
_refine_ls_wR_factor_ref 0.1489
_reflns_Friedel_coverage 0.000
_reflns_number_gt 3027
_reflns_number_total 4963
_reflns_threshold_expression 'I > 2\s(I)'
_cod_data_source_file c8ce00233a2.cif
_cod_data_source_block 151017b
_cod_depositor_comments 'Adding full bibliography for 7230440--7230465.cif.'
_cod_database_code 7230461
_shelx_space_group_comment
;
The symmetry employed for this shelxl refinement is uniquely defined
by the following loop, which should always be used as a source of
symmetry information in preference to the above space-group names.
They are only intended as comments.
;
_shelx_estimated_absorpt_t_max 0.596
_shelx_estimated_absorpt_t_min 0.379
_olex2_refinement_description
;
1. Fixed Uiso
 At 1.2 times of:
  All C(H) groups, All C(H,H) groups
 At 1.5 times of:
  All C(H,H,H) groups, All O(H,H) groups
2. Restrained distances
 C19A-C20A = C19-C20
 1.55 with sigma of 0.02
 O7-H7B
 0.85 with sigma of 0.01
 O7-H7A
 0.85 with sigma of 0.01
 H9B-H8A
 2.15 with sigma of 0.02
 H8A-O8 = O8-H8B
 0.85 with sigma of 0.001
 C19-H7B
 1.903231 with sigma of 0.02
 Dy1-H7B
 2.967089 with sigma of 0.02
 C19A-H7A
 1.903193 with sigma of 0.02
 Dy1-H7A
 2.877424 with sigma of 0.02
 C19A-O7 \\sim O7-C19
 with sigma of 0.001
3. Uiso/Uaniso restraints and constraints
O7 \\sim C19 \\sim C19A \\sim C20 \\sim C20A: within 2A with sigma of 0.01 and
sigma for terminal atoms of 0.02
Uanis(C19) = Uanis(C19A)
4. Others
 Sof(H7A)=Sof(C19A)=Sof(H19C)=Sof(H19D)=Sof(C20A)=Sof(H20D)=Sof(H20E)=
 Sof(H20F)=1-FVAR(1)
 Sof(H7B)=Sof(C19)=Sof(H19A)=Sof(H19B)=Sof(C20)=Sof(H20A)=Sof(H20B)=Sof(H20C)=
 FVAR(1)
 Fixed Sof: H9A(0.5) H9B(0.5)
5.a Free rotating group:
 O9(H9A,H9B)
5.b Rotating group:
 O8(H8A,H8B)
5.c Secondary CH2 refined with riding coordinates:
 C19(H19A,H19B), C19A(H19C,H19D)
5.d Aromatic/amide H refined with riding coordinates:
 C3(H3), C4(H4), C5(H5), C6(H6), C9(H9), C10(H10), C11(H11), C12(H12),
 C15(H15), C16(H16), C17(H17), C18(H18)
5.e Idealised Me refined as rotating group:
 C20(H20A,H20B,H20C), C20A(H20D,H20E,H20F)
;
_shelx_shelxl_version_number 2014/7
_olex2_submission_special_instructions 'No special instructions were received'

loop_
_space_group_symop_operation_xyz
'x, y, z'
'-x+1/2, y, -z+1/2'
'-x, -y, -z'
'x-1/2, -y, z-1/2'

loop_
_atom_site_label
_atom_site_type_symbol
_atom_site_fract_x
_atom_site_fract_y
_atom_site_fract_z
_atom_site_U_iso_or_equiv
_atom_site_adp_type
_atom_site_occupancy
_atom_site_site_symmetry_order
_atom_site_calc_flag
_atom_site_refinement_flags_posn
_atom_site_refinement_flags_adp
_atom_site_refinement_flags_occupancy
_atom_site_disorder_assembly
_atom_site_disorder_group
Dy1 Dy 0.43658(3) 0.46941(5) 0.37897(2) 0.02477(15) Uani 1 1 d D . . . .
Fe1 Fe 0.50722(11) 0.22530(14) 0.09874(7) 0.0277(3) Uani 1 1 d . . . . .
Fe2 Fe 0.5000 0.0000 0.5000 0.0289(5) Uani 1 2 d S T P . .
O1 O 0.2837(5) 0.4888(7) 0.1398(3) 0.0316(16) Uani 1 1 d . . . . .
O2 O 0.2128(5) 0.3926(6) 0.0347(3) 0.0295(15) Uani 1 1 d . . . . .
O3 O 0.3744(6) 0.2872(7) 0.3049(3) 0.0391(17) Uani 1 1 d . . . . .
O4 O 0.5642(6) 0.3403(8) 0.2946(3) 0.0409(18) Uani 1 1 d . . . . .
O5 O 0.5391(6) 0.3546(7) 0.4699(4) 0.0431(18) Uani 1 1 d . . . . .
O6 O 0.6124(6) 0.3203(7) 0.5866(3) 0.0388(17) Uani 1 1 d . . . . .
O7 O 0.4176(6) 0.5750(7) 0.2578(3) 0.0415(17) Uani 1 1 d D U . . .
H7B H 0.38(3) 0.547(15) 0.217(7) 0.062 Uiso 0.301(17) 1 d DR . . A 2
H7A H 0.388(14) 0.533(4) 0.220(3) 0.062 Uiso 0.699(17) 1 d DR . . A 1
O8 O 0.6268(5) 0.5823(7) 0.3827(3) 0.0351(16) Uani 1 1 d D . . . .
H8A H 0.6853 0.5595 0.3546 0.053 Uiso 1 1 d DGR . . . .
H8B H 0.6585 0.5860 0.4308 0.053 Uiso 1 1 d DGR . . . .
C1 C 0.3003(7) 0.4205(9) 0.0788(5) 0.027(2) Uani 1 1 d . . . . .
C2 C 0.4228(8) 0.3867(10) 0.0562(5) 0.029(2) Uani 1 1 d . . . . .
C3 C 0.4527(8) 0.2994(10) -0.0048(5) 0.030(2) Uani 1 1 d . . . . .
H3 H 0.4000 0.2589 -0.0389 0.036 Uiso 1 1 calc R . . . .
C4 C 0.5779(9) 0.2867(11) -0.0031(5) 0.042(3) Uani 1 1 d . . . . .
H4 H 0.6222 0.2376 -0.0374 0.050 Uiso 1 1 calc R . . . .
C5 C 0.6252(8) 0.3600(10) 0.0587(5) 0.036(2) Uani 1 1 d . . . . .
H5 H 0.7053 0.3677 0.0719 0.043 Uiso 1 1 calc R . . . .
C6 C 0.5304(8) 0.4195(9) 0.0968(5) 0.0275(19) Uani 1 1 d . . . . .
H6 H 0.5365 0.4710 0.1407 0.033 Uiso 1 1 calc R . . . .
C7 C 0.4763(8) 0.2727(9) 0.2730(5) 0.031(2) Uani 1 1 d . . . . .
C8 C 0.4872(8) 0.1742(10) 0.2111(5) 0.030(2) Uani 1 1 d . . . . .
C9 C 0.3920(8) 0.1225(10) 0.1662(5) 0.032(2) Uani 1 1 d . . . . .
H9 H 0.3114 0.1390 0.1722 0.038 Uiso 1 1 calc R . . . .
C10 C 0.4441(9) 0.0408(10) 0.1103(5) 0.039(2) Uani 1 1 d . . . . .
H10 H 0.4022 -0.0060 0.0730 0.046 Uiso 1 1 calc R . . . .
C11 C 0.5688(9) 0.0408(10) 0.1196(5) 0.040(2) Uani 1 1 d . . . . .
H11 H 0.6226 -0.0059 0.0903 0.048 Uiso 1 1 calc R . . . .
C12 C 0.5971(8) 0.1244(10) 0.1814(5) 0.034(2) Uani 1 1 d . . . . .
H12 H 0.6731 0.1440 0.1997 0.041 Uiso 1 1 calc R . . . .
C13 C 0.5889(7) 0.2816(9) 0.5187(5) 0.027(2) Uani 1 1 d . . . . .
C14 C 0.6200(7) 0.1480(9) 0.4985(5) 0.028(2) Uani 1 1 d . . . . .
C15 C 0.6131(8) 0.0873(11) 0.4249(5) 0.037(2) Uani 1 1 d . . . . .
H15 H 0.5919 0.1279 0.3788 0.044 Uiso 1 1 calc R . . . .
C16 C 0.6432(9) -0.0421(11) 0.4330(6) 0.043(3) Uani 1 1 d . . . . .
H16 H 0.6452 -0.1027 0.3933 0.052 Uiso 1 1 calc R . . . .
C17 C 0.6704(8) -0.0671(11) 0.5113(7) 0.043(3) Uani 1 1 d . . . . .
H17 H 0.6933 -0.1463 0.5324 0.052 Uiso 1 1 calc R . . . .
C18 C 0.6564(8) 0.0512(10) 0.5520(6) 0.036(2) Uani 1 1 d . . . . .
H18 H 0.6689 0.0632 0.6047 0.043 Uiso 1 1 calc R . . . .
C19 C 0.460(3) 0.7065(18) 0.243(3) 0.069(3) Uani 0.301(17) 1 d D U . A 2
H19A H 0.5096 0.7081 0.1976 0.083 Uiso 0.301(17) 1 calc R . . A 2
H19B H 0.5057 0.7387 0.2868 0.083 Uiso 0.301(17) 1 calc R . . A 2
C19A C 0.4197(17) 0.7112(14) 0.2349(13) 0.069(3) Uani 0.699(17) 1 d D U . A 1
H19C H 0.3603 0.7568 0.2645 0.083 Uiso 0.699(17) 1 calc R . . A 1
H19D H 0.3954 0.7164 0.1810 0.083 Uiso 0.699(17) 1 calc R . . A 1
C20 C 0.345(4) 0.791(5) 0.230(2) 0.078(8) Uani 0.301(17) 1 d D U . A 2
H20A H 0.2843 0.7390 0.2057 0.117 Uiso 0.301(17) 1 calc GR . . A 2
H20B H 0.3639 0.8627 0.1964 0.117 Uiso 0.301(17) 1 calc GR . . A 2
H20C H 0.3180 0.8230 0.2782 0.117 Uiso 0.301(17) 1 calc GR . . A 2
C20A C 0.5381(19) 0.784(2) 0.2443(13) 0.111(6) Uani 0.699(17) 1 d D U . A 1
H20D H 0.5985 0.7409 0.2153 0.167 Uiso 0.699(17) 1 calc GR . . A 1
H20E H 0.5611 0.7860 0.2979 0.167 Uiso 0.699(17) 1 calc GR . . A 1
H20F H 0.5289 0.8713 0.2257 0.167 Uiso 0.699(17) 1 calc GR . . A 1
O9 O 0.7500 0.4833(12) 0.2500 0.055(3) Uani 1 2 d S T P . .
H9A H 0.7037 0.4183 0.2472 0.082 Uiso 0.5 1 d G . . . .
H9B H 0.8088 0.4654 0.2795 0.082 Uiso 0.5 1 d DG . . . .

loop_
_atom_site_aniso_label
_atom_site_aniso_U_11
_atom_site_aniso_U_22
_atom_site_aniso_U_33
_atom_site_aniso_U_23
_atom_site_aniso_U_13
_atom_site_aniso_U_12
Dy1 0.0192(2) 0.0289(3) 0.0262(2) 0.00065(19) 0.00070(14) -0.00136(19)
Fe1 0.0200(7) 0.0317(8) 0.0314(7) -0.0015(6) 0.0030(5) 0.0018(6)
Fe2 0.0152(9) 0.0310(12) 0.0406(10) -0.0035(8) -0.0004(7) 0.0004(7)
O1 0.019(3) 0.050(5) 0.026(3) -0.010(3) -0.003(2) 0.012(3)
O2 0.023(3) 0.034(4) 0.032(3) -0.003(3) -0.003(2) 0.002(3)
O3 0.027(4) 0.047(5) 0.043(4) -0.023(3) 0.007(3) -0.006(3)
O4 0.023(4) 0.061(6) 0.039(4) -0.015(3) 0.003(3) -0.009(3)
O5 0.036(4) 0.033(5) 0.060(4) 0.017(4) 0.002(3) 0.001(3)
O6 0.038(4) 0.040(5) 0.039(4) -0.007(3) -0.002(3) 0.007(3)
O7 0.047(4) 0.045(5) 0.032(3) 0.008(3) -0.005(3) -0.004(3)
O8 0.027(4) 0.050(5) 0.028(3) 0.001(3) -0.006(3) -0.009(3)
C1 0.015(4) 0.032(6) 0.033(5) 0.011(4) 0.002(3) 0.003(4)
C2 0.022(5) 0.029(6) 0.037(5) -0.001(4) 0.000(4) 0.005(4)
C3 0.028(5) 0.029(6) 0.032(5) -0.001(4) 0.001(4) 0.000(4)
C4 0.038(6) 0.053(8) 0.035(5) -0.007(5) 0.006(4) 0.005(5)
C5 0.017(5) 0.038(7) 0.053(6) 0.011(5) 0.011(4) -0.003(4)
C6 0.026(5) 0.020(5) 0.036(5) 0.001(4) 0.006(4) -0.004(4)
C7 0.022(5) 0.026(6) 0.043(5) 0.007(4) -0.002(4) 0.002(4)
C8 0.023(5) 0.037(6) 0.031(4) -0.002(4) 0.007(3) -0.004(4)
C9 0.026(5) 0.034(6) 0.035(5) -0.007(4) 0.003(4) -0.003(4)
C10 0.042(6) 0.033(7) 0.041(5) -0.014(5) -0.005(4) -0.003(5)
C11 0.044(6) 0.031(6) 0.044(5) -0.004(5) 0.002(4) 0.009(5)
C12 0.029(5) 0.042(7) 0.030(5) -0.003(4) -0.001(4) 0.000(4)
C13 0.010(4) 0.027(5) 0.045(5) -0.002(4) 0.010(4) -0.006(4)
C14 0.013(4) 0.028(6) 0.044(5) 0.002(4) 0.001(4) -0.004(4)
C15 0.030(6) 0.044(7) 0.037(5) -0.002(5) 0.012(4) 0.000(5)
C16 0.028(6) 0.044(7) 0.058(6) -0.015(6) 0.013(5) -0.008(5)
C17 0.008(5) 0.035(7) 0.086(8) 0.003(6) -0.004(5) 0.005(4)
C18 0.015(5) 0.036(7) 0.056(6) -0.004(5) -0.006(4) 0.002(4)
C19 0.074(6) 0.071(6) 0.062(5) 0.017(5) -0.015(5) 0.001(5)
C19A 0.074(6) 0.071(6) 0.062(5) 0.017(5) -0.015(5) 0.001(5)
C20 0.081(14) 0.077(15) 0.076(13) 0.023(13) -0.005(13) 0.014(14)
C20A 0.128(13) 0.099(13) 0.105(11) 0.055(10) -0.037(10) -0.038(11)
O9 0.031(6) 0.073(10) 0.061(7) 0.000 0.005(5) 0.000

loop_
_atom_type_symbol
_atom_type_description
_atom_type_scat_dispersion_real
_atom_type_scat_dispersion_imag
_atom_type_scat_source
C C 0.0033 0.0016 'International Tables Vol C Tables 4.2.6.8 and 6.1.1.4'
H H 0.0000 0.0000 'International Tables Vol C Tables 4.2.6.8 and 6.1.1.4'
Dy Dy -0.1892 4.4098 'International Tables Vol C Tables 4.2.6.8 and 6.1.1.4'
Fe Fe 0.3463 0.8444 'International Tables Vol C Tables 4.2.6.8 and 6.1.1.4'
O O 0.0106 0.0060 'International Tables Vol C Tables 4.2.6.8 and 6.1.1.4'

loop_
_geom_angle_atom_site_label_1
_geom_angle_atom_site_label_2
_geom_angle_atom_site_label_3
_geom_angle
_geom_angle_site_symmetry_1
_geom_angle_site_symmetry_3
O1 Dy1 C1 27.2(2) 2 2
O1 Dy1 C7 98.1(2) 2 .
O2 Dy1 O1 53.61(18) 2 2
O2 Dy1 O4 127.7(2) 2 .
O2 Dy1 O8 139.78(19) 2 .
O2 Dy1 C1 26.7(2) 2 2
O2 Dy1 C7 106.9(2) 2 .
O3 Dy1 O1 73.1(2) . 2
O3 Dy1 O2 82.6(2) . 2
O3 Dy1 O4 54.5(2) . .
O3 Dy1 O8 130.1(2) . .
O3 Dy1 C1 74.1(2) . 2
O3 Dy1 C7 27.6(2) . .
O4 Dy1 O1 123.5(2) . 2
O4 Dy1 C1 128.3(2) . 2
O4 Dy1 C7 27.0(2) . .
O5 Dy1 O1 128.6(2) . 2
O5 Dy1 O2 75.4(2) . 2
O5 Dy1 O3 95.9(3) . .
O5 Dy1 O4 80.5(2) . .
O5 Dy1 O6 115.5(2) . 3_666
O5 Dy1 O7 153.0(3) . .
O5 Dy1 O8 78.1(2) . .
O5 Dy1 C1 101.5(3) . 2
O5 Dy1 C7 89.5(3) . .
O6 Dy1 O1 73.8(2) 3_666 2
O6 Dy1 O2 88.7(2) 3_666 2
O6 Dy1 O3 144.1(2) 3_666 .
O6 Dy1 O4 143.5(2) 3_666 .
O6 Dy1 O7 77.2(2) 3_666 .
O6 Dy1 O8 76.0(2) 3_666 .
O6 Dy1 C1 82.6(3) 3_666 2
O6 Dy1 C7 153.5(2) 3_666 .
O7 Dy1 O1 76.8(2) . 2
O7 Dy1 O2 130.4(2) . 2
O7 Dy1 O3 82.2(2) . .
O7 Dy1 O4 76.6(2) . .
O7 Dy1 O8 82.6(2) . .
O7 Dy1 C1 103.8(2) . 2
O7 Dy1 C7 76.4(3) . .
O8 Dy1 O1 146.4(2) . 2
O8 Dy1 O4 75.8(2) . .
O8 Dy1 C1 155.7(2) . 2
O8 Dy1 C7 102.6(2) . .
C7 Dy1 C1 101.7(3) . 2
C2 Fe1 C9 109.4(4) . .
C2 Fe1 C11 165.7(4) . .
C3 Fe1 C2 41.0(3) . .
C3 Fe1 C4 40.5(4) . .
C3 Fe1 C5 68.6(4) . .
C3 Fe1 C9 120.7(4) . .
C3 Fe1 C10 109.6(4) . .
C3 Fe1 C11 126.8(4) . .
C4 Fe1 C2 67.8(4) . .
C4 Fe1 C5 40.2(4) . .
C4 Fe1 C9 155.1(4) . .
C4 Fe1 C11 107.7(4) . .
C5 Fe1 C2 68.0(4) . .
C5 Fe1 C9 163.8(4) . .
C5 Fe1 C11 118.0(4) . .
C6 Fe1 C2 41.2(3) . .
C6 Fe1 C3 69.5(4) . .
C6 Fe1 C4 68.1(4) . .
C6 Fe1 C5 40.3(4) . .
C6 Fe1 C8 106.8(4) . .
C6 Fe1 C9 127.2(4) . .
C6 Fe1 C10 166.1(4) . .
C6 Fe1 C11 151.4(4) . .
C6 Fe1 C12 117.2(4) . .
C8 Fe1 C2 119.9(4) . .
C8 Fe1 C3 154.8(4) . .
C8 Fe1 C4 162.9(4) . .
C8 Fe1 C5 125.5(4) . .
C8 Fe1 C9 40.6(3) . .
C8 Fe1 C10 67.7(4) . .
C8 Fe1 C11 68.4(4) . .
C9 Fe1 C11 68.6(4) . .
C10 Fe1 C2 129.3(4) . .
C10 Fe1 C4 120.9(4) . .
C10 Fe1 C5 153.3(4) . .
C10 Fe1 C9 40.5(4) . .
C10 Fe1 C11 40.2(4) . .
C12 Fe1 C2 153.5(4) . .
C12 Fe1 C3 162.8(4) . .
C12 Fe1 C4 124.9(4) . .
C12 Fe1 C5 105.6(4) . .
C12 Fe1 C8 41.5(4) . .
C12 Fe1 C9 69.2(4) . .
C12 Fe1 C10 67.8(4) . .
C12 Fe1 C11 40.3(4) . .
C14 Fe2 C14 180.0 3_656 .
C14 Fe2 C15 139.2(4) 3_656 .
C14 Fe2 C15 40.8(4) 3_656 3_656
C14 Fe2 C15 139.2(4) . 3_656
C14 Fe2 C15 40.8(4) . .
C14 Fe2 C16 112.0(4) 3_656 .
C14 Fe2 C16 112.0(4) . 3_656
C14 Fe2 C16 68.0(4) 3_656 3_656
C14 Fe2 C16 68.0(4) . .
C14 Fe2 C17 111.4(4) . 3_656
C14 Fe2 C17 68.6(4) 3_656 3_656
C14 Fe2 C17 111.4(4) 3_656 .
C14 Fe2 C17 68.6(4) . .
C15 Fe2 C15 180.0(4) 3_656 .
C15 Fe2 C16 39.6(4) 3_656 3_656
C15 Fe2 C16 140.4(4) . 3_656
C15 Fe2 C16 140.4(4) 3_656 .
C15 Fe2 C16 39.6(4) . .
C15 Fe2 C17 112.4(4) 3_656 .
C15 Fe2 C17 67.6(4) . .
C15 Fe2 C17 67.6(4) 3_656 3_656
C15 Fe2 C17 112.4(4) . 3_656
C16 Fe2 C16 180.0 3_656 .
C17 Fe2 C16 40.3(4) . .
C17 Fe2 C16 139.7(4) . 3_656
C17 Fe2 C16 40.3(4) 3_656 3_656
C17 Fe2 C16 139.7(4) 3_656 .
C17 Fe2 C17 180.0 . 3_656
C18 Fe2 C14 40.7(4) . .
C18 Fe2 C14 139.3(4) . 3_656
C18 Fe2 C14 139.3(4) 3_656 .
C18 Fe2 C14 40.7(4) 3_656 3_656
C18 Fe2 C15 112.1(4) . 3_656
C18 Fe2 C15 67.9(4) 3_656 3_656
C18 Fe2 C15 112.1(4) 3_656 .
C18 Fe2 C15 67.9(4) . .
C18 Fe2 C16 112.1(4) 3_656 .
C18 Fe2 C16 112.1(4) . 3_656
C18 Fe2 C16 67.9(4) . .
C18 Fe2 C16 67.9(4) 3_656 3_656
C18 Fe2 C17 139.3(4) . 3_656
C18 Fe2 C17 40.7(4) 3_656 3_656
C18 Fe2 C17 139.3(4) 3_656 .
C18 Fe2 C17 40.7(4) . .
C18 Fe2 C18 180.0 3_656 .
C1 O1 Dy1 90.2(5) . 2
C1 O2 Dy1 95.4(5) . 2
C7 O3 Dy1 93.8(6) . .
C7 O4 Dy1 90.9(6) . .
C13 O5 Dy1 174.2(6) . .
C13 O6 Dy1 119.1(6) . 3_666
Dy1 O7 H7B 128(2) . .
Dy1 O7 H7A 118.5(19) . .
C19 O7 Dy1 123.8(19) . .
C19 O7 H7B 108.1(19) . .
C19A O7 Dy1 132.9(10) . .
C19A O7 H7A 107(2) . .
Dy1 O8 H8A 122.3 . .
Dy1 O8 H8B 112.3 . .
H8A O8 H8B 103.9 . .
O1 C1 Dy1 62.6(4) . 2
O1 C1 C2 119.5(8) . .
O2 C1 Dy1 58.0(4) . 2
O2 C1 O1 119.9(8) . .
O2 C1 C2 120.3(8) . .
C2 C1 Dy1 176.7(7) . 2
C1 C2 Fe1 121.7(7) . .
C3 C2 Fe1 69.0(5) . .
C3 C2 C1 124.9(8) . .
C6 C2 Fe1 68.3(5) . .
C6 C2 C1 126.8(8) . .
C6 C2 C3 107.8(8) . .
Fe1 C3 H3 124.9 . .
C2 C3 Fe1 70.0(5) . .
C2 C3 H3 126.7 . .
C4 C3 Fe1 70.1(5) . .
C4 C3 C2 106.7(8) . .
C4 C3 H3 126.7 . .
Fe1 C4 H4 126.8 . .
C3 C4 Fe1 69.4(5) . .
C3 C4 H4 125.3 . .
C5 C4 Fe1 70.0(5) . .
C5 C4 C3 109.3(9) . .
C5 C4 H4 125.3 . .
Fe1 C5 H5 127.1 . .
C4 C5 Fe1 69.7(6) . .
C4 C5 H5 125.9 . .
C6 C5 Fe1 68.8(5) . .
C6 C5 C4 108.2(8) . .
C6 C5 H5 125.9 . .
Fe1 C6 H6 124.2 . .
C2 C6 Fe1 70.5(5) . .
C2 C6 H6 126.0 . .
C5 C6 Fe1 70.9(6) . .
C5 C6 C2 107.9(8) . .
C5 C6 H6 126.0 . .
O3 C7 Dy1 58.6(5) . .
O3 C7 C8 118.2(8) . .
O4 C7 Dy1 62.1(5) . .
O4 C7 O3 120.4(9) . .
O4 C7 C8 121.4(8) . .
C8 C7 Dy1 173.8(6) . .
C7 C8 Fe1 121.7(7) . .
C9 C8 Fe1 70.4(5) . .
C9 C8 C7 125.8(8) . .
C9 C8 C12 108.3(8) . .
C12 C8 Fe1 69.1(5) . .
C12 C8 C7 125.7(8) . .
Fe1 C9 H9 126.4 . .
C8 C9 Fe1 68.9(5) . .
C8 C9 H9 126.8 . .
C10 C9 Fe1 69.4(6) . .
C10 C9 C8 106.4(8) . .
C10 C9 H9 126.8 . .
Fe1 C10 H10 126.1 . .
C9 C10 Fe1 70.1(6) . .
C9 C10 H10 125.0 . .
C11 C10 Fe1 70.4(6) . .
C11 C10 C9 110.0(8) . .
C11 C10 H10 125.0 . .
Fe1 C11 H11 127.1 . .
C10 C11 Fe1 69.4(6) . .
C10 C11 H11 126.2 . .
C12 C11 Fe1 68.8(6) . .
C12 C11 C10 107.5(9) . .
C12 C11 H11 126.2 . .
Fe1 C12 H12 125.1 . .
C8 C12 Fe1 69.4(5) . .
C8 C12 H12 126.1 . .
C11 C12 Fe1 70.9(5) . .
C11 C12 C8 107.8(8) . .
C11 C12 H12 126.1 . .
O5 C13 O6 121.3(9) . .
O5 C13 C14 120.6(8) . .
O6 C13 C14 118.1(8) . .
C13 C14 Fe2 122.8(6) . .
C15 C14 Fe2 69.7(5) . .
C15 C14 C13 128.2(9) . .
C18 C14 Fe2 69.5(5) . .
C18 C14 C13 125.1(8) . .
C18 C14 C15 106.6(9) . .
Fe2 C15 H15 126.2 . .
C14 C15 Fe2 69.5(5) . .
C14 C15 H15 125.5 . .
C16 C15 Fe2 70.3(6) . .
C16 C15 C14 108.9(9) . .
C16 C15 H15 125.5 . .
Fe2 C16 H16 126.1 . .
C15 C16 Fe2 70.0(6) . .
C15 C16 H16 125.6 . .
C15 C16 C17 108.8(9) . .
C17 C16 Fe2 69.8(5) . .
C17 C16 H16 125.6 . .
Fe2 C17 H17 126.1 . .
C16 C17 Fe2 69.8(6) . .
C16 C17 H17 126.4 . .
C16 C17 C18 107.2(10) . .
C18 C17 Fe2 69.2(5) . .
C18 C17 H17 126.4 . .
Fe2 C18 H18 125.9 . .
C14 C18 Fe2 69.8(5) . .
C14 C18 C17 108.4(9) . .
C14 C18 H18 125.8 . .
C17 C18 Fe2 70.0(5) . .
C17 C18 H18 125.8 . .
O7 C19 H19A 110.5 . .
O7 C19 H19B 110.5 . .
O7 C19 C20 106(3) . .
H19A C19 H19B 108.7 . .
C20 C19 H19A 110.5 . .
C20 C19 H19B 110.5 . .
O7 C19A H19C 108.0 . .
O7 C19A H19D 108.0 . .
O7 C19A C20A 117.4(15) . .
H19C C19A H19D 107.2 . .
C20A C19A H19C 108.0 . .
C20A C19A H19D 108.0 . .
C19 C20 H20A 109.5 . .
C19 C20 H20B 109.5 . .
C19 C20 H20C 109.5 . .
H20A C20 H20B 109.5 . .
H20A C20 H20C 109.5 . .
H20B C20 H20C 109.5 . .
C19A C20A H20D 109.5 . .
C19A C20A H20E 109.5 . .
C19A C20A H20F 109.5 . .
H20D C20A H20E 109.5 . .
H20D C20A H20F 109.5 . .
H20E C20A H20F 109.5 . .
H9A O9 H9B 109.4 . .

loop_
_geom_bond_atom_site_label_1
_geom_bond_atom_site_label_2
_geom_bond_distance
_geom_bond_site_symmetry_2
Dy1 O1 2.501(6) 2
Dy1 O2 2.398(6) 2
Dy1 O3 2.375(6) .
Dy1 O4 2.454(7) .
Dy1 O5 2.272(7) .
Dy1 O6 2.319(7) 3_666
Dy1 O7 2.371(6) .
Dy1 O8 2.435(6) .
Dy1 C1 2.817(8) 2
Dy1 C7 2.776(10) .
Fe1 C2 2.049(9) .
Fe1 C3 2.036(8) .
Fe1 C4 2.045(10) .
Fe1 C5 2.049(9) .
Fe1 C6 2.021(9) .
Fe1 C8 2.031(8) .
Fe1 C9 2.051(9) .
Fe1 C10 2.043(11) .
Fe1 C11 2.056(10) .
Fe1 C12 2.027(9) .
Fe2 C14 2.037(9) 3_656
Fe2 C14 2.038(9) .
Fe2 C15 2.041(10) .
Fe2 C15 2.041(9) 3_656
Fe2 C16 2.044(10) 3_656
Fe2 C16 2.044(10) .
Fe2 C17 2.044(9) .
Fe2 C17 2.044(9) 3_656
Fe2 C18 2.033(9) 3_656
Fe2 C18 2.033(9) .
O1 Dy1 2.501(6) 2
O1 C1 1.285(10) .
O2 Dy1 2.398(6) 2
O2 C1 1.269(10) .
O3 C7 1.287(11) .
O4 C7 1.262(11) .
O5 C13 1.257(10) .
O6 Dy1 2.319(7) 3_666
O6 C13 1.266(10) .
O7 H7B 0.849(10) .
O7 H7A 0.851(10) .
O7 C19 1.461(14) .
O7 C19A 1.461(14) .
O8 H8A 0.8558 .
O8 H8B 0.9021 .
C1 Dy1 2.816(8) 2
C1 C2 1.479(12) .
C2 C3 1.432(12) .
C2 C6 1.431(12) .
C3 H3 0.9300 .
C3 C4 1.413(13) .
C4 H4 0.9300 .
C4 C5 1.408(13) .
C5 H5 0.9300 .
C5 C6 1.402(12) .
C6 H6 0.9300 .
C7 C8 1.484(13) .
C8 C9 1.418(12) .
C8 C12 1.439(12) .
C9 H9 0.9300 .
C9 C10 1.416(13) .
C10 H10 0.9300 .
C10 C11 1.408(14) .
C11 H11 0.9300 .
C11 C12 1.406(12) .
C12 H12 0.9300 .
C13 C14 1.465(13) .
C14 C15 1.421(12) .
C14 C18 1.417(12) .
C15 H15 0.9300 .
C15 C16 1.384(15) .
C16 H16 0.9300 .
C16 C17 1.409(14) .
C17 H17 0.9300 .
C17 C18 1.419(14) .
C18 H18 0.9300 .
C19 H19A 0.9700 .
C19 H19B 0.9700 .
C19 C20 1.568(19) .
C19A H19C 0.9700 .
C19A H19D 0.9700 .
C19A C20A 1.536(17) .
C20 H20A 0.9600 .
C20 H20B 0.9600 .
C20 H20C 0.9600 .
C20A H20D 0.9600 .
C20A H20E 0.9600 .
C20A H20F 0.9600 .
O9 H9A 0.8499 .
O9 H9B 0.8499 .
